data_2010500
loop_
_publ_author_name
'Campi, Eva M.'
'Fallon, Gary D.'
'Holmes, Andrea'
'Perlmutter, Patrick'
'Teo, Chin C.'

_publ_section_title
;
cis-5-Methyl-4-phenyl-3-(4-toluenesulfonyl)-1,3-oxazin-2-one
;
_journal_coeditor_code TA1011
_journal_issue 2
_journal_name_full
;
 Acta Crystallographica, Section C: Crystal Structure Communications
;
_journal_page_first 279
_journal_page_last 280
_journal_paper_doi 10.1107/S0108270194008838
_journal_volume 51
_journal_year 1995
_chemical_formula_moiety 'C18 H19 N O4 S'
_chemical_formula_sum 'C18 H19 N O4 S'
_chemical_formula_weight 345.4
_chemical_name_systematic
;
 cis-5-Methyl-4-phenyl-3-(4-toluenesulfonyl)-1,3-oxazin-2-one
;
_chemical_temperature_decomposition 148
_space_group_IT_number 61
_symmetry_cell_setting orthorhombic
_symmetry_space_group_name_Hall '-P 2ac 2ab'
_symmetry_space_group_name_H-M 'P b c a'
_cell_angle_alpha 90.0
_cell_angle_beta 90.0
_cell_angle_gamma 90.0
_cell_formula_units_Z 8
_cell_length_a 18.688(9)
_cell_length_b 11.428(6)
_cell_length_c 15.797(8)
_cell_measurement_reflns_used 24
_cell_measurement_temperature 293
_cell_measurement_theta_max 19
_cell_measurement_theta_min 14
_cell_volume 3374(3)
_computing_cell_refinement 'Philips PW1100 software'
_computing_data_collection 'Philips PW1100 software'
_computing_data_reduction 'Philips PW1100 software'
_computing_molecular_graphics SHELXTL-plus
_computing_structure_refinement shelx76
_computing_structure_solution shelx76
_diffrn_ambient_temperature 293
_diffrn_measurement_device 'Philips PW1100 diffractometer'
_diffrn_measurement_method \q
_diffrn_radiation_monochromator graphite
_diffrn_radiation_source 'X-ray tube'
_diffrn_radiation_type 'Cu K\a'
_diffrn_radiation_wavelength 1.5418
_diffrn_reflns_av_R_equivalents 0
_diffrn_reflns_limit_h_max 20
_diffrn_reflns_limit_h_min 0
_diffrn_reflns_limit_k_max 13
_diffrn_reflns_limit_k_min 0
_diffrn_reflns_limit_l_max 18
_diffrn_reflns_limit_l_min 0
_diffrn_reflns_number 3259
_diffrn_reflns_theta_max 65.0
_diffrn_reflns_theta_min 3.0
_diffrn_standards_decay_% 0
_diffrn_standards_interval_time 240
_diffrn_standards_number 3
_exptl_absorpt_coefficient_mu 1.85
_exptl_absorpt_correction_T_max 0.874
_exptl_absorpt_correction_T_min 0.767
_exptl_absorpt_correction_type 'Gaussian (SHELX76; Sheldrick, 1976)'
_exptl_crystal_colour colourless
_exptl_crystal_density_diffrn 1.36
_exptl_crystal_density_meas 1.350(10)
_exptl_crystal_density_method 'flotation in CCl~4~/hexane'
_exptl_crystal_description prism
_exptl_crystal_F_000 1456
_exptl_crystal_size_max 0.17
_exptl_crystal_size_mid 0.10
_exptl_crystal_size_min 0.07
_refine_diff_density_max 0.243
_refine_diff_density_min -0.476
_refine_ls_goodness_of_fit_obs 0.772
_refine_ls_hydrogen_treatment noref
_refine_ls_matrix_type full
_refine_ls_number_constraints 0
_refine_ls_number_parameters 217
_refine_ls_number_reflns 2006
_refine_ls_number_restraints 0
_refine_ls_R_factor_all 0.068
_refine_ls_R_factor_obs 0.048
_refine_ls_shift/esd_max 0.005
_refine_ls_structure_factor_coef F
_refine_ls_weighting_scheme '1/[\s^2^(F) + 0.0095F^2^]'
_refine_ls_wR_factor_all 0.106
_refine_ls_wR_factor_obs 0.058
_reflns_number_observed 2006
_reflns_number_total 2875
_reflns_observed_criterion >3sigma(I)
_cod_data_source_file ta1011.cif
_cod_data_source_block sm140
_cod_depositor_comments
;
 Merging this entry with the original data file.

 Antanas Vaitkus,
 2017-01-18

The following automatic conversions were performed:

'_chemical_melting_point' tag was changed to
'_chemical_temperature_decomposition' since the value had been
'148(dec)'. The value '148(dec)' was changed to '148'.

Automatic conversion script
Id: cif_fix_values 1646 2011-03-28 12:23:43Z adriana 
;
_cod_database_code 2010500

loop_
_symmetry_equiv_pos_as_xyz
x,y,z
1/2-x,-y,1/2+z
-x,1/2+y,1/2-z
1/2+x,1/2-y,-z
-x,-y,-z
1/2+x,y,1/2-z
x,1/2-y,1/2+z
1/2-x,1/2+y,z

loop_
_atom_site_aniso_label
_atom_site_aniso_U_11
_atom_site_aniso_U_22
_atom_site_aniso_U_33
_atom_site_aniso_U_12
_atom_site_aniso_U_13
_atom_site_aniso_U_23
_atom_site_aniso_type_symbol
S 0.0316(5) 0.0456(5) 0.0556(5) -0.0033(4) 0.0058(4) -0.0173(4) S
N 0.0270(10) 0.0450(10) 0.0340(10) 0.0000(10) -0.0020(10) -0.0050(10) N
O(1) 0.056(2) 0.077(2) 0.0450(10) 0.0260(10) -0.0010(10) 0.0030(10) O
O(2) 0.0510(10) 0.059(2) 0.0540(10) 0.0000(10) 0.0050(10) 0.0180(10) O
O(3) 0.0510(10) 0.0380(10) 0.094(2) -0.0020(10) 0.0210(10) -0.0010(10) O
O(4) 0.0340(10) 0.093(2) 0.071(2) -0.0010(10) -0.0040(10) -0.045(2) O
C(1) 0.045(2) 0.050(2) 0.0280(10) 0.0090(10) -0.0020(10) -0.0030(10) C
C(2) 0.043(2) 0.054(2) 0.051(2) -0.004(2) 0.003(2) 0.007(2) C
C(3) 0.033(2) 0.047(2) 0.040(2) -0.0030(10) 0.0000(10) -0.0120(10) C
C(4) 0.031(2) 0.033(2) 0.037(2) 0.0020(10) 0.0000(10) -0.0040(10) C
C(5) 0.034(2) 0.057(2) 0.064(2) 0.000(2) 0.004(2) -0.015(2) C
C(6) 0.035(2) 0.034(2) 0.032(2) 0.0010(10) -0.0010(10) -0.0020(10) C
C(7) 0.053(2) 0.042(2) 0.037(2) 0.0050(10) -0.0060(10) -0.0010(10) C
C(8) 0.066(2) 0.054(2) 0.040(2) 0.002(2) -0.009(2) -0.011(2) C
C(9) 0.064(2) 0.070(3) 0.033(2) -0.001(2) -0.005(2) 0.002(2) C
C(10) 0.059(2) 0.073(3) 0.041(2) 0.006(2) -0.002(2) 0.019(2) C
C(11) 0.047(2) 0.042(2) 0.048(2) 0.005(2) -0.001(2) 0.0080(10) C
C(12) 0.036(2) 0.046(2) 0.041(2) 0.0010(10) 0.0050(10) -0.0080(10) C
C(13) 0.039(2) 0.058(2) 0.040(2) 0.005(2) 0.0010(10) -0.0050(10) C
C(14) 0.040(2) 0.058(2) 0.055(2) 0.005(2) 0.002(2) -0.014(2) C
C(15) 0.041(2) 0.066(2) 0.050(2) -0.004(2) 0.010(2) -0.015(2) C
C(16) 0.063(2) 0.090(3) 0.036(2) 0.011(2) 0.008(2) 0.000(2) C
C(17) 0.054(2) 0.073(3) 0.047(2) 0.015(2) 0.008(2) 0.011(2) C
C(18) 0.061(3) 0.096(3) 0.062(3) -0.002(2) 0.017(2) -0.038(2) C

loop_
_atom_site_label
_atom_site_fract_x
_atom_site_fract_y
_atom_site_fract_z
_atom_site_U_iso_or_equiv
_atom_site_thermal_displace_type
_atom_site_calc_flag
_atom_site_calc_attached_atom
_atom_site_type_symbol
S 0.37386(4) 0.00710(7) 0.19207(6) 0.0443(3) Uani d ? S
N 0.29500(10) -0.0512(2) 0.2238(2) 0.0350(10) Uani d ? N
O(1) 0.35180(10) -0.2064(3) 0.2838(2) 0.0590(10) Uani d ? O
O(2) 0.23550(10) -0.2043(2) 0.2931(2) 0.0550(10) Uani d ? O
O(3) 0.35280(10) 0.1101(2) 0.1481(2) 0.0610(10) Uani d ? O
O(4) 0.41950(10) 0.0163(3) 0.2636(2) 0.0660(10) Uani d ? O
C(1) 0.2971(2) -0.1558(3) 0.2675(2) 0.0410(10) Uani d ? C
C(2) 0.1668(2) -0.1510(3) 0.2750(2) 0.0500(10) Uani d ? C
C(3) 0.1701(2) -0.0225(3) 0.2612(2) 0.0400(10) Uani d ? C
C(4) 0.2270(2) 0.0050(3) 0.1954(2) 0.0340(10) Uani d ? C
C(5) 0.0965(2) 0.0246(3) 0.2379(3) 0.0520(10) Uani d ? C
C(6) 0.2093(2) -0.0301(3) 0.1047(2) 0.0340(10) Uani d ? C
C(7) 0.2204(2) -0.1420(3) 0.0742(2) 0.0440(10) Uani d ? C
C(8) 0.2058(2) -0.1705(3) -0.0090(2) 0.0530(10) Uani d ? C
C(9) 0.1793(2) -0.0877(4) -0.0626(2) 0.0560(10) Uani d ? C
C(10) 0.1667(2) 0.0247(4) -0.0343(2) 0.0580(10) Uani d ? C
C(11) 0.1821(2) 0.0539(3) 0.0498(2) 0.0460(10) Uani d ? C
C(12) 0.4114(2) -0.0896(3) 0.1183(2) 0.0410(10) Uani d ? C
C(13) 0.4603(2) -0.1740(3) 0.1440(2) 0.0460(10) Uani d ? C
C(14) 0.4911(2) -0.2460(3) 0.0842(3) 0.0510(10) Uani d ? C
C(15) 0.4747(2) -0.2360(3) -0.0018(2) 0.0520(10) Uani d ? C
C(16) 0.4246(2) -0.1519(4) -0.0252(2) 0.0630(10) Uani d ? C
C(17) 0.3932(2) -0.0782(4) 0.0328(2) 0.0580(10) Uani d ? C
C(18) 0.5092(2) -0.3132(4) -0.0673(3) 0.073(2) Uani d ? C
H(2A) 0.1350 -0.1675 0.3212 0.080 Uiso calc C(2) H
H(2B) 0.1473 -0.1859 0.2248 0.080 Uiso calc C(2) H
H(3A) 0.1841 0.0127 0.3138 0.080 Uiso calc C(3) H
H(4A) 0.2348 0.0880 0.1958 0.080 Uiso calc C(4) H
H(5A) 0.0624 0.0057 0.2812 0.080 Uiso calc C(5) H
H(5B) 0.0990 0.1080 0.2312 0.080 Uiso calc C(5) H
H(5C) 0.0821 -0.0106 0.1855 0.080 Uiso calc C(5) H
H(7A) 0.2383 -0.2007 0.1121 0.080 Uiso calc C(7) H
H(8A) 0.2151 -0.2484 -0.0289 0.080 Uiso calc C(8) H
H(9A) 0.1687 -0.1081 -0.1202 0.080 Uiso calc C(9) H
H(10A) 0.1482 0.0829 -0.0723 0.080 Uiso calc C(10) H
H(11A) 0.1734 0.1319 0.0700 0.080 Uiso calc C(11) H
H(13A) 0.4720 -0.1828 0.2028 0.080 Uiso calc C(13) H
H(14A) 0.5256 -0.3035 0.1016 0.080 Uiso calc C(14) H
H(16A) 0.4114 -0.1456 -0.0838 0.080 Uiso calc C(16) H
H(17A) 0.3593 -0.0195 0.0161 0.080 Uiso calc C(17) H
H(18B) 0.4905 -0.2937 -0.1222 0.080 Uiso calc C(18) H
H(18C) 0.5600 -0.3013 -0.0669 0.080 Uiso calc C(18) H
H(18D) 0.4988 -0.3937 -0.0549 0.080 Uiso calc C(18) H

loop_
_atom_type_symbol
_atom_type_description
_atom_type_scat_dispersion_real
_atom_type_scat_dispersion_imag
_atom_type_scat_source
C ? 0.017 0.009 International_Tables_Vol_IV_Table_2.3.1
H ? 0 0 ?
N ? 0.029 0.018 International_Tables_Vol_IV_Table_2.3.1
O ? 0.047 0.032 International_Tables_Vol_IV_Table_2.3.1
S ? 0.319 0.557 International_Tables_Vol_IV_Table_2.3.1

loop_
_geom_angle_atom_site_label_1
_geom_angle_atom_site_label_2
_geom_angle_atom_site_label_3
_geom_angle_site_symmetry_1
_geom_angle_site_symmetry_2
_geom_angle_site_symmetry_3
_geom_angle
_geom_angle_publ_flag
N S O(3) . . . 103.30(10) yes
N S O(4) . . . 108.50(10) yes
O(3) S O(4) . . . 119.6(2) yes
N S C(12) . . . 107.30(10) yes
O(3) S C(12) . . . 108.0(2) yes
O(4) S C(12) . . . 109.6(2) yes
S N C(1) . . . 117.7(2) yes
S N C(4) . . . 118.8(2) yes
C(1) N C(4) . . . 123.2(2) yes
C(1) O(2) C(2) . . . 121.8(3) yes
N C(1) O(1) . . . 123.1(3) yes
N C(1) O(2) . . . 119.0(3) yes
O(1) C(1) O(2) . . . 117.8(3) yes
O(2) C(2) C(3) . . . 114.1(3) yes
C(2) C(3) C(4) . . . 109.5(3) yes
C(2) C(3) C(5) . . . 110.4(3) yes
C(4) C(3) C(5) . . . 113.2(3) yes
N C(4) C(3) . . . 107.5(2) yes
N C(4) C(6) . . . 110.8(2) yes
C(3) C(4) C(6) . . . 115.9(3) yes
C(4) C(6) C(7) . . . 122.6(3) yes
C(4) C(6) C(11) . . . 119.0(3) yes
C(7) C(6) C(11) . . . 118.5(3) no
C(6) C(7) C(8) . . . 121.4(3) no
C(7) C(8) C(9) . . . 120.0(4) no
C(8) C(9) C(10) . . . 120.4(3) no
C(9) C(10) C(11) . . . 119.6(4) no
C(6) C(11) C(10) . . . 120.2(3) no
S C(12) C(13) . . . 120.5(2) yes
S C(12) C(17) . . . 119.0(3) yes
C(13) C(12) C(17) . . . 120.5(3) no
C(12) C(13) C(14) . . . 119.3(3) no
C(13) C(14) C(15) . . . 121.7(3) no
C(14) C(15) C(16) . . . 117.6(3) no
C(14) C(15) C(18) . . . 121.8(3) no
C(16) C(15) C(18) . . . 120.6(3) no
C(15) C(16) C(17) . . . 122.1(3) no
C(12) C(17) C(16) . . . 118.8(4) no

loop_
_geom_bond_atom_site_label_1
_geom_bond_atom_site_label_2
_geom_bond_site_symmetry_1
_geom_bond_site_symmetry_2
_geom_bond_distance
_geom_bond_publ_flag
S N . . 1.694(3) yes
S O(3) . . 1.422(3) yes
S O(4) . . 1.420(3) yes
S C(12) . . 1.753(3) yes
N C(1) . . 1.381(4) yes
N C(4) . . 1.493(4) yes
O(1) C(1) . . 1.204(4) yes
O(2) C(1) . . 1.339(4) yes
O(2) C(2) . . 1.451(4) yes
C(2) C(3) . . 1.485(5) yes
C(3) C(4) . . 1.521(4) yes
C(3) C(5) . . 1.521(5) yes
C(4) C(6) . . 1.523(4) yes
C(6) C(7) . . 1.383(4) no
C(6) C(11) . . 1.390(5) no
C(7) C(8) . . 1.381(5) no
C(8) C(9) . . 1.363(5) no
C(9) C(10) . . 1.381(6) no
C(10) C(11) . . 1.401(5) no
C(12) C(13) . . 1.388(5) no
C(12) C(17) . . 1.399(5) no
C(13) C(14) . . 1.379(5) no
C(14) C(15) . . 1.397(5) no
C(15) C(16) . . 1.392(6) no
C(15) C(18) . . 1.505(6) no
C(16) C(17) . . 1.377(6) no
